data_2205411
loop_
_publ_author_name
'Kooijman, Huub'
'Leemhuis, Mark'
'Nostrum, Cornelus F. van'
'Hennink, Wim E.'
'Spek, Anthony L.'

_publ_section_title
;
 (3<i>S</i>,6<i>S</i>)-3-Benzyloxymethyl-6-methyl-1,4-dioxane-2,5-dione
;
_journal_issue 4
_journal_name_full 'Acta Crystallographica Section E'
_journal_page_first o901
_journal_page_last o903
_journal_paper_doi 10.1107/S1600536805006914
_journal_volume 61
_journal_year 2005
_chemical_formula_iupac 'C13 H14 O5'
_chemical_formula_moiety 'C13 H14 O5'
_chemical_formula_sum 'C13 H14 O5'
_chemical_formula_weight 250.24
_chemical_name_systematic
;
(3S,6S)-3-benzyloxymethyl-6-methyl-1,4-dioxane-2,5-dione
;
_space_group_IT_number 4
_symmetry_cell_setting monoclinic
_symmetry_space_group_name_Hall 'P 2yb'
_symmetry_space_group_name_H-M 'P 1 21 1'
_atom_sites_solution_hydrogens geom
_atom_sites_solution_primary direct
_atom_sites_solution_secondary difmap
_cell_angle_alpha 90
_cell_angle_beta 107.905(12)
_cell_angle_gamma 90
_cell_formula_units_Z 2
_cell_length_a 8.944(2)
_cell_length_b 5.9400(10)
_cell_length_c 12.559(3)
_cell_measurement_reflns_used 171
_cell_measurement_temperature 150
_cell_measurement_theta_max 25.0
_cell_measurement_theta_min 2.0
_cell_volume 634.9(2)
_computing_cell_refinement 'DENZO (Otwinowski & Minor, 1997)'
_computing_data_collection 'COLLECT (Nonius, 1998)'
_computing_data_reduction DENZO
_computing_molecular_graphics 'PLATON (Spek, 2003)'
_computing_publication_material PLATON
_computing_structure_refinement 'SHELXL97 (Sheldrick, 1997)'
_computing_structure_solution 'SHELXS86 (Sheldrick, 1986)'
_diffrn_ambient_temperature 150
_diffrn_detector_area_resol_mean 18.4
_diffrn_measured_fraction_theta_full 0.998
_diffrn_measured_fraction_theta_max 0.998
_diffrn_measurement_device_type 'Nonius KappaCCD area-detector'
_diffrn_measurement_method '\f scans, and \w scans with \k offset'
_diffrn_radiation_monochromator graphite
_diffrn_radiation_source 'Rotating Anode'
_diffrn_radiation_type MoK\a
_diffrn_radiation_wavelength 0.71073
_diffrn_reflns_av_R_equivalents 0.0932
_diffrn_reflns_av_sigmaI/netI 0.0347
_diffrn_reflns_limit_h_max 11
_diffrn_reflns_limit_h_min -11
_diffrn_reflns_limit_k_max 7
_diffrn_reflns_limit_k_min -7
_diffrn_reflns_limit_l_max 16
_diffrn_reflns_limit_l_min -16
_diffrn_reflns_number 16869
_diffrn_reflns_reduction_process ' ?'
_diffrn_reflns_theta_full 27.45
_diffrn_reflns_theta_max 27.45
_diffrn_reflns_theta_min 1.70
_diffrn_standards_number 0
_exptl_absorpt_coefficient_mu 0.101
_exptl_absorpt_correction_type none
_exptl_crystal_colour colourless
_exptl_crystal_density_diffrn 1.309
_exptl_crystal_density_method 'Not Measured'
_exptl_crystal_description plate
_exptl_crystal_F_000 264
_exptl_crystal_size_max 0.350
_exptl_crystal_size_mid 0.150
_exptl_crystal_size_min 0.050
_refine_diff_density_max 0.190
_refine_diff_density_min -0.216
_refine_ls_extinction_method none
_refine_ls_goodness_of_fit_ref 1.080
_refine_ls_hydrogen_treatment constr
_refine_ls_matrix_type full
_refine_ls_number_parameters 164
_refine_ls_number_reflns 1590
_refine_ls_number_restraints 1
_refine_ls_restrained_S_all 1.080
_refine_ls_R_factor_all 0.0431
_refine_ls_R_factor_gt 0.0355
_refine_ls_shift/su_max <0.001
_refine_ls_shift/su_mean <0.001
_refine_ls_structure_factor_coef Fsqd
_refine_ls_weighting_details 'w=1/[\s^2^(F~o~^2^)+(0.0565P)^2^+0.05P] where P=(F~o~^2^+2Fc^2^)/3'
_refine_ls_weighting_scheme calc
_refine_ls_wR_factor_gt 0.0903
_refine_ls_wR_factor_ref 0.0948
_reflns_number_gt 1430
_reflns_number_total 1590
_reflns_threshold_expression I>2\s(I)
_cod_data_source_file bt6615.cif
_cod_data_source_block I
_cod_depositor_comments
;
The following automatic conversions were performed:
'_symmetry_cell_setting' value 'Monoclinic' changed to 'monoclinic'
according to '/home/saulius/struct/CIF-dictionaries/cif_core.dic'
dictionary named 'cif_core.dic' version 2.4.1 from 2010-06-29.

Automatic conversion script
Id: cif_fix_enum 1527 2010-12-29 10:47:43Z saulius 

The following automatic conversions were performed:

'_symmetry_cell_setting' value 'Monoclinic' changed to 'monoclinic'
according to /home/saulius/struct/CIF-dictionaries/cif_core.dic
dictionary named 'cif_core.dic' version 2.4.1 from 2010-06-29.

Automatic conversion script
Id: cif_fix_values 1715 2011-07-08 13:25:40Z adriana 
;
_cod_original_sg_symbol_H-M 'P 21'
_cod_database_code 2205411
_cod_database_fobs_code 2205411

loop_
_symmetry_equiv_pos_site_id
_symmetry_equiv_pos_as_xyz
1 x,y,z
2 -x,1/2+y,-z

loop_
_atom_site_aniso_label
_atom_site_aniso_U_11
_atom_site_aniso_U_22
_atom_site_aniso_U_33
_atom_site_aniso_U_12
_atom_site_aniso_U_13
_atom_site_aniso_U_23
O1 0.0307(7) 0.0289(7) 0.0591(9) 0.0031(6) 0.0146(6) 0.0020(7)
O2 0.0228(6) 0.0317(7) 0.0331(7) 0.0011(5) 0.0073(5) 0.0029(6)
O3 0.0207(6) 0.0439(8) 0.0360(7) 0.0018(6) 0.0013(5) 0.0009(7)
O4 0.0282(7) 0.0456(9) 0.0668(10) 0.0121(8) 0.0039(6) -0.0018(9)
O5 0.0290(7) 0.0487(9) 0.0425(8) -0.0010(7) 0.0078(6) -0.0155(7)
C1 0.0172(7) 0.0265(9) 0.0400(10) -0.0037(7) 0.0093(6) -0.0006(8)
C2 0.0224(8) 0.0383(10) 0.0348(10) -0.0023(8) 0.0093(7) -0.0011(9)
C3 0.0375(11) 0.0643(16) 0.0439(12) -0.0059(11) 0.0115(9) -0.0166(12)
C4 0.0211(8) 0.0306(10) 0.0447(11) 0.0008(8) 0.0054(7) 0.0037(9)
C5 0.0190(8) 0.0287(9) 0.0391(10) 0.0008(8) 0.0060(7) -0.0031(8)
C6 0.0237(9) 0.0499(14) 0.0530(13) -0.0003(9) 0.0115(8) -0.0166(11)
C7 0.0389(12) 0.079(2) 0.0666(16) -0.0163(13) 0.0271(11) -0.0393(16)
C8 0.0370(11) 0.0471(12) 0.0403(11) -0.0067(10) 0.0190(9) -0.0161(10)
C9 0.0608(14) 0.0401(12) 0.0576(14) -0.0066(11) 0.0336(12) -0.0005(11)
C10 0.0577(14) 0.0572(15) 0.0423(12) 0.0117(13) 0.0138(10) 0.0108(12)
C11 0.0419(12) 0.0564(14) 0.0432(12) -0.0031(12) 0.0022(10) -0.0055(12)
C12 0.0463(12) 0.0404(13) 0.0563(14) -0.0093(12) 0.0091(10) 0.0001(11)
C13 0.0391(11) 0.0473(13) 0.0401(12) 0.0009(10) 0.0073(9) 0.0026(10)

loop_
_atom_site_label
_atom_site_fract_x
_atom_site_fract_y
_atom_site_fract_z
_atom_site_U_iso_or_equiv
_atom_site_thermal_displace_type
_atom_site_calc_flag
_atom_site_refinement_flags
_atom_site_occupancy
_atom_site_type_symbol
O1 0.10088(16) 0.8720(3) 0.49473(13) 0.0394(4) Uani . . 1.000 O
O2 0.17629(14) 0.5660(2) 0.42788(11) 0.0295(4) Uani . . 1.000 O
O3 0.38516(14) 0.4808(3) 0.63653(11) 0.0352(4) Uani . . 1.000 O
O4 0.49645(16) 0.2201(3) 0.56162(15) 0.0493(5) Uani . . 1.000 O
O5 0.10719(15) 0.1972(3) 0.27576(12) 0.0408(5) Uani . . 1.000 O
C1 0.16669(19) 0.6942(3) 0.51299(16) 0.0278(5) Uani . . 1.000 C
C2 0.2390(2) 0.5973(4) 0.62920(16) 0.0317(5) Uani . . 1.000 C
C3 0.2768(3) 0.7754(5) 0.7185(2) 0.0488(8) Uani . . 1.000 C
C4 0.3858(2) 0.3403(3) 0.55323(17) 0.0332(6) Uani . . 1.000 C
C5 0.2362(2) 0.3401(3) 0.45473(16) 0.0296(5) Uani . . 1.000 C
C6 0.2588(2) 0.2377(4) 0.35165(19) 0.0423(7) Uani . . 1.000 C
C7 0.1158(3) 0.0525(6) 0.1882(2) 0.0590(9) Uani . . 1.000 C
C8 -0.0492(2) -0.0090(4) 0.12000(18) 0.0399(7) Uani . . 1.000 C
C9 -0.1375(3) 0.1285(4) 0.0348(2) 0.0494(8) Uani . . 1.000 C
C10 -0.2882(3) 0.0672(5) -0.0275(2) 0.0528(8) Uani . . 1.000 C
C11 -0.3519(3) -0.1313(5) -0.0051(2) 0.0496(7) Uani . . 1.000 C
C12 -0.2647(3) -0.2686(4) 0.0797(2) 0.0492(8) Uani . . 1.000 C
C13 -0.1137(3) -0.2081(4) 0.14164(19) 0.0433(7) Uani . . 1.000 C
H2 0.16370 0.48740 0.64490 0.0380 Uiso calc R 1.000 H
H3A 0.32420 0.70510 0.79170 0.0730 Uiso calc R 1.000 H
H3B 0.18010 0.85350 0.71800 0.0730 Uiso calc R 1.000 H
H3C 0.35080 0.88390 0.70390 0.0730 Uiso calc R 1.000 H
H5 0.15530 0.24980 0.47590 0.0360 Uiso calc R 1.000 H
H6A 0.31820 0.34170 0.31810 0.0510 Uiso calc R 1.000 H
H6B 0.31820 0.09480 0.37040 0.0510 Uiso calc R 1.000 H
H7A 0.17580 -0.08490 0.21960 0.0710 Uiso calc R 1.000 H
H7B 0.16980 0.12940 0.14040 0.0710 Uiso calc R 1.000 H
H9 -0.09420 0.26600 0.01900 0.0590 Uiso calc R 1.000 H
H10 -0.34780 0.16240 -0.08600 0.0630 Uiso calc R 1.000 H
H11 -0.45540 -0.17340 -0.04780 0.0600 Uiso calc R 1.000 H
H12 -0.30850 -0.40540 0.09580 0.0590 Uiso calc R 1.000 H
H13 -0.05400 -0.30440 0.19950 0.0520 Uiso calc R 1.000 H

loop_
_atom_type_symbol
_atom_type_description
_atom_type_scat_dispersion_real
_atom_type_scat_dispersion_imag
_atom_type_scat_source
O O 0.0106 0.0060 'International Tables Vol C Tables 4.2.6.8 and 6.1.1.4'
H H 0.0000 0.0000 'International Tables Vol C Tables 4.2.6.8 and 6.1.1.4'
C C 0.0033 0.0016 'International Tables Vol C Tables 4.2.6.8 and 6.1.1.4'

loop_
_geom_angle_atom_site_label_1
_geom_angle_atom_site_label_2
_geom_angle_atom_site_label_3
_geom_angle
_geom_angle_publ_flag
C1 O2 C5 116.91(14) yes
C2 O3 C4 117.76(15) yes
C6 O5 C7 110.84(17) no
O1 C1 O2 119.90(18) no
O1 C1 C2 123.97(18) no
O2 C1 C2 116.12(16) no
O3 C2 C1 110.49(15) no
O3 C2 C3 107.20(17) no
C1 C2 C3 112.50(19) no
O3 C4 O4 120.28(19) no
O3 C4 C5 115.01(16) no
O4 C4 C5 124.65(18) no
O2 C5 C4 111.11(14) no
O2 C5 C6 108.29(16) no
C4 C5 C6 112.65(16) no
O5 C6 C5 107.12(16) no
O5 C7 C8 108.1(2) no
C7 C8 C9 121.5(2) no
C7 C8 C13 119.5(2) no
C9 C8 C13 119.0(2) no
C8 C9 C10 120.5(2) no
C9 C10 C11 120.2(2) no
C10 C11 C12 119.6(2) no
C11 C12 C13 120.3(2) no
C8 C13 C12 120.5(2) no
O3 C2 H2 109.00 no
C1 C2 H2 109.00 no
C3 C2 H2 109.00 no
C2 C3 H3A 109.00 no
C2 C3 H3B 109.00 no
C2 C3 H3C 109.00 no
H3A C3 H3B 110.00 no
H3A C3 H3C 109.00 no
H3B C3 H3C 109.00 no
O2 C5 H5 108.00 no
C4 C5 H5 108.00 no
C6 C5 H5 108.00 no
O5 C6 H6A 110.00 no
O5 C6 H6B 110.00 no
C5 C6 H6A 110.00 no
C5 C6 H6B 110.00 no
H6A C6 H6B 108.00 no
O5 C7 H7A 110.00 no
O5 C7 H7B 110.00 no
C8 C7 H7A 110.00 no
C8 C7 H7B 110.00 no
H7A C7 H7B 108.00 no
C8 C9 H9 120.00 no
C10 C9 H9 120.00 no
C9 C10 H10 120.00 no
C11 C10 H10 120.00 no
C10 C11 H11 120.00 no
C12 C11 H11 120.00 no
C11 C12 H12 120.00 no
C13 C12 H12 120.00 no
C8 C13 H13 120.00 no
C12 C13 H13 120.00 no

loop_
_geom_bond_atom_site_label_1
_geom_bond_atom_site_label_2
_geom_bond_distance
_geom_bond_publ_flag
O1 C1 1.196(3) no
O2 C1 1.337(2) yes
O2 C5 1.446(2) yes
O3 C2 1.457(2) yes
O3 C4 1.340(2) yes
O4 C4 1.198(2) no
O5 C6 1.418(3) no
O5 C7 1.416(3) no
C1 C2 1.516(3) no
C2 C3 1.503(3) no
C4 C5 1.518(3) no
C5 C6 1.499(3) no
C7 C8 1.506(3) no
C8 C9 1.384(3) no
C8 C13 1.379(3) no
C9 C10 1.383(4) no
C10 C11 1.376(4) no
C11 C12 1.377(4) no
C12 C13 1.383(4) no
C2 H2 1.0000 no
C3 H3A 0.9800 no
C3 H3B 0.9800 no
C3 H3C 0.9800 no
C5 H5 1.0000 no
C6 H6A 0.9900 no
C6 H6B 0.9900 no
C7 H7A 0.9900 no
C7 H7B 0.9900 no
C9 H9 0.9500 no
C10 H10 0.9500 no
C11 H11 0.9500 no
C12 H12 0.9500 no
C13 H13 0.9500 no

loop_
_geom_contact_atom_site_label_1
_geom_contact_atom_site_label_2
_geom_contact_distance
_geom_contact_site_symmetry_2
_geom_contact_publ_flag
O1 C5 3.134(3) 1_565 no
O1 C6 3.392(3) 1_565 no
O1 O2 3.146(2) 2_556 no
O1 C1 3.043(3) 2_556 no
O1 C2 3.247(3) 2_556 no
O1 C5 3.272(3) 2_556 no
O2 O5 2.847(2) . no
O2 O3 2.757(2) . no
O2 O4 3.031(2) 2_656 no
O2 O1 3.146(2) 2_546 no
O3 O2 2.757(2) . no
O4 C4 3.035(3) 2_646 no
O4 O2 3.031(2) 2_646 no
O4 C5 3.340(3) 2_646 no
O5 O2 2.847(2) . no
O1 H2 2.5700 2_556 no
O1 H5 2.5400 2_556 no
O1 H3B 2.6700 . no
O1 H3C 2.8800 . no
O1 H5 2.3200 1_565 no
O3 H6B 2.7700 2_656 no
O4 H6B 2.5500 . no
O4 H6B 2.7500 2_656 no
O5 H3B 2.7600 2_546 no
C1 O1 3.043(3) 2_546 no
C2 O1 3.247(3) 2_546 no
C4 O4 3.035(3) 2_656 no
C5 O1 3.134(3) 1_545 no
C5 O4 3.340(3) 2_656 no
C5 O1 3.272(3) 2_546 no
C6 O1 3.392(3) 1_545 no
C1 H5 2.9400 2_556 no
C2 H5 2.7600 . no
C3 H12 2.9500 2_566 no
C4 H6B 2.9400 2_656 no
C5 H2 2.8000 . no
C7 H9 3.0700 2_545 no
C8 H9 2.8000 2_545 no
C11 H7B 3.0400 2_545 no
C13 H2 3.0800 2_546 no
H2 C5 2.8000 . no
H2 H5 2.5300 . no
H2 O1 2.5700 2_546 no
H2 C13 3.0800 2_556 no
H3A H11 2.4500 1_666 no
H3B O1 2.6700 . no
H3B O5 2.7600 2_556 no
H3C O1 2.8800 . no
H5 O1 2.3200 1_545 no
H5 C2 2.7600 . no
H5 H2 2.5300 . no
H5 O1 2.5400 2_546 no
H5 C1 2.9400 2_546 no
H6A H7B 2.5500 . no
H6B O4 2.5500 . no
H6B H7A 2.2100 . no
H6B O3 2.7700 2_646 no
H6B O4 2.7500 2_646 no
H6B C4 2.9400 2_646 no
H7A H6B 2.2100 . no
H7A H13 2.3800 . no
H7B H6A 2.5500 . no
H7B H9 2.5200 . no
H7B C11 3.0400 2_555 no
H9 H7B 2.5200 . no
H9 C7 3.0700 2_555 no
H9 C8 2.8000 2_555 no
H11 H3A 2.4500 1_444 no
H11 H12 2.5600 2_455 no
H12 C3 2.9500 2_536 no
H12 H11 2.5600 2_445 no
H13 H7A 2.3800 . no

loop_
_geom_hbond_atom_site_label_D
_geom_hbond_atom_site_label_H
_geom_hbond_atom_site_label_A
_geom_hbond_site_symmetry_A
_geom_hbond_distance_DH
_geom_hbond_distance_HA
_geom_hbond_distance_DA
_geom_hbond_angle_DHA
_geom_hbond_publ_flag
C2 H2 O1 2_546 1.00 2.57 3.247(3) 125 yes
C5 H5 O1 1_545 1.00 2.32 3.134(3) 137 yes
C5 H5 O1 2_546 1.00 2.54 3.272(3) 130 yes

loop_
_geom_torsion_atom_site_label_1
_geom_torsion_atom_site_label_2
_geom_torsion_atom_site_label_3
_geom_torsion_atom_site_label_4
_geom_torsion
_geom_torsion_publ_flag
C5 O2 C1 O1 -171.03(17) no
C5 O2 C1 C2 7.5(2) no
C1 O2 C5 C4 -47.9(2) no
C1 O2 C5 C6 -172.09(15) no
C4 O3 C2 C1 -46.1(2) no
C4 O3 C2 C3 -168.96(18) no
C2 O3 C4 O4 -170.84(19) no
C2 O3 C4 C5 6.3(2) no
C7 O5 C6 C5 -165.8(2) yes
C6 O5 C7 C8 172.4(2) yes
O1 C1 C2 O3 -142.3(2) no
O2 C1 C2 C3 159.02(18) no
O1 C1 C2 C3 -22.6(3) no
O2 C1 C2 O3 39.3(2) no
O3 C4 C5 O2 41.0(2) no
O4 C4 C5 O2 -142.10(19) no
O4 C4 C5 C6 -20.4(3) no
O3 C4 C5 C6 162.66(17) no
C4 C5 C6 O5 166.08(16) yes
O2 C5 C6 O5 -70.6(2) no
O5 C7 C8 C9 84.7(3) yes
O5 C7 C8 C13 -96.1(3) no
C7 C8 C9 C10 179.3(2) no
C9 C8 C13 C12 -0.5(4) no
C13 C8 C9 C10 0.1(4) no
C7 C8 C13 C12 -179.7(2) no
C8 C9 C10 C11 0.1(4) no
C9 C10 C11 C12 0.0(4) no
C10 C11 C12 C13 -0.3(4) no
C11 C12 C13 C8 0.6(4) no

loop_
_cod_related_entry_id
_cod_related_entry_database
_cod_related_entry_code
1 ChemSpider 21173522
